data_7032157
loop_
_publ_author_name
'Holthausen, Michael H.'
'Mallov, Ian'
'Stephan, Douglas W.'

_publ_section_title
;
 Phosphinimine-substituted boranes and borenium ions.
;
_journal_issue 40
_journal_name_full 'Dalton transactions (Cambridge, England : 2003)'
_journal_page_first 15201
_journal_page_last 15211
_journal_paper_doi 10.1039/c4dt02406k
_journal_volume 43
_journal_year 2014
_chemical_formula_moiety 'C27 H32 B N P, C F3 O3 S'
_chemical_formula_sum 'C28 H32 B F3 N O3 P S'
_chemical_formula_weight 561.39
_chemical_name_systematic
;
 ?
;
_space_group_IT_number 14
_symmetry_cell_setting monoclinic
_symmetry_space_group_name_Hall '-P 2yn'
_symmetry_space_group_name_H-M 'P 1 21/n 1'
_atom_sites_solution_hydrogens geom
_atom_sites_solution_primary direct
_atom_sites_solution_secondary difmap
_audit_creation_method SHELXL-97
_cell_angle_alpha 90.00
_cell_angle_beta 98.961(2)
_cell_angle_gamma 90.00
_cell_formula_units_Z 4
_cell_length_a 13.6726(6)
_cell_length_b 13.0411(6)
_cell_length_c 15.1399(7)
_cell_measurement_reflns_used 9990
_cell_measurement_temperature 150(2)
_cell_measurement_theta_max 54.729
_cell_measurement_theta_min 5.369
_cell_volume 2666.6(2)
_computing_cell_refinement
'Bruker SMART. Area-Detector Software Package. (Siemens Industrial Automation, 1993, Inc.: Madison, WI)'
_computing_data_collection
'Bruker SMART. Area-Detector Software Package. (Siemens Industrial Automation, 1993, Inc.: Madison, WI)'
_computing_data_reduction
'Bruker SAINT. Area-Detector Integration Software. (Siemens Industrial Automation, 1995, Inc.: Madison, WI)'
_computing_molecular_graphics 'Ortep for Windows (L. J. Farrugia, J. Appl. Cryst. 1997, 30, 565)'
_computing_publication_material 'WinGX v1.70.01 (L. J. Farrugia, J. Appl. Cryst. 1999, 32, 837)'
_computing_structure_refinement
'SHELX-97. Programs for Crystal Structure Analysis. (G. M. Sheldrick, 1997, Release 97-2, University of Gttingen, Germany)'
_computing_structure_solution
'SHELX-97. Programs for Crystal Structure Analysis. (G. M. Sheldrick, 1997, Release 97-2, University of Gttingen, Germany)'
_diffrn_ambient_temperature 150(2)
_diffrn_measured_fraction_theta_full 0.994
_diffrn_measured_fraction_theta_max 0.994
_diffrn_measurement_device_type 'Bruker Apex II CCD detector'
_diffrn_measurement_method 'phi and omega scans'
_diffrn_radiation_monochromator graphite
_diffrn_radiation_source 'fine-focus sealed tube'
_diffrn_radiation_type MoK\a
_diffrn_radiation_wavelength 0.71073
_diffrn_reflns_av_R_equivalents 0.0562
_diffrn_reflns_av_unetI/netI 0.0449
_diffrn_reflns_limit_h_max 17
_diffrn_reflns_limit_h_min -17
_diffrn_reflns_limit_k_max 16
_diffrn_reflns_limit_k_min -16
_diffrn_reflns_limit_l_max 15
_diffrn_reflns_limit_l_min -19
_diffrn_reflns_number 43894
_diffrn_reflns_theta_full 27.52
_diffrn_reflns_theta_max 27.52
_diffrn_reflns_theta_min 1.87
_exptl_absorpt_coefficient_mu 0.234
_exptl_absorpt_correction_T_max 0.7456
_exptl_absorpt_correction_T_min 0.7171
_exptl_absorpt_correction_type multi-scan
_exptl_absorpt_process_details
'SADABS. Area-Detector Integration Software. (Siemens Industrial Automation, 1995, Inc.: Madison, WI)'
_exptl_crystal_colour colourless
_exptl_crystal_density_diffrn 1.398
_exptl_crystal_density_method 'not measured'
_exptl_crystal_description irregular
_exptl_crystal_F_000 1176
_exptl_crystal_size_max 0.40
_exptl_crystal_size_mid 0.30
_exptl_crystal_size_min 0.30
_refine_diff_density_max 0.338
_refine_diff_density_min -0.409
_refine_diff_density_rms 0.060
_refine_ls_extinction_method none
_refine_ls_goodness_of_fit_ref 1.030
_refine_ls_hydrogen_treatment constr
_refine_ls_matrix_type full
_refine_ls_number_parameters 344
_refine_ls_number_reflns 6097
_refine_ls_number_restraints 0
_refine_ls_restrained_S_all 1.030
_refine_ls_R_factor_all 0.0702
_refine_ls_R_factor_gt 0.0432
_refine_ls_shift/su_max 0.001
_refine_ls_shift/su_mean 0.000
_refine_ls_structure_factor_coef Fsqd
_refine_ls_weighting_details 'calc w=1/[\s^2^(Fo^2^)+(0.0451P)^2^+1.6106P] where P=(Fo^2^+2Fc^2^)/3'
_refine_ls_weighting_scheme calc
_refine_ls_wR_factor_gt 0.0975
_refine_ls_wR_factor_ref 0.1109
_reflns_number_gt 4410
_reflns_number_total 6097
_reflns_threshold_expression >2sigma(I)
_cod_data_source_file c4dt02406k1.cif
_cod_data_source_block 8d
_cod_depositor_comments 'Adding full bibliography for 7032148--7032159.cif.'
_cod_original_sg_symbol_H-M 'P 21/n'
_cod_database_code 7032157

loop_
_symmetry_equiv_pos_as_xyz
'x, y, z'
'-x+1/2, y+1/2, -z+1/2'
'-x, -y, -z'
'x-1/2, -y-1/2, z-1/2'

loop_
_atom_site_label
_atom_site_type_symbol
_atom_site_fract_x
_atom_site_fract_y
_atom_site_fract_z
_atom_site_U_iso_or_equiv
_atom_site_adp_type
_atom_site_occupancy
_atom_site_symmetry_multiplicity
_atom_site_calc_flag
_atom_site_refinement_flags
C1 C 0.42307(14) 0.84965(16) 0.17291(14) 0.0220(4) Uani 1 1 d .
H1 H 0.3500 0.8474 0.1734 0.026 Uiso 1 1 calc R
C2 C 0.45149(15) 0.95301(16) 0.13497(15) 0.0275(5) Uani 1 1 d .
H2A H 0.4083 0.9649 0.0771 0.033 Uiso 1 1 calc R
H2B H 0.4379 1.0082 0.1763 0.033 Uiso 1 1 calc R
C3 C 0.55933(15) 0.96144(17) 0.12057(15) 0.0284(5) Uani 1 1 d .
H3A H 0.6014 0.9720 0.1793 0.034 Uiso 1 1 calc R
H3B H 0.5664 1.0228 0.0835 0.034 Uiso 1 1 calc R
C4 C 0.59778(16) 0.86799(18) 0.07540(15) 0.0318(5) Uani 1 1 d .
H4A H 0.6710 0.8714 0.0843 0.038 Uiso 1 1 calc R
H4B H 0.5742 0.8728 0.0103 0.038 Uiso 1 1 calc R
C5 C 0.56737(14) 0.76192(17) 0.10819(14) 0.0253(5) Uani 1 1 d .
H5 H 0.5826 0.7078 0.0655 0.030 Uiso 1 1 calc R
C6 C 0.61796(17) 0.7340(2) 0.20355(16) 0.0384(6) Uani 1 1 d .
H6A H 0.5998 0.6628 0.2169 0.046 Uiso 1 1 calc R
H6B H 0.6906 0.7362 0.2054 0.046 Uiso 1 1 calc R
C7 C 0.59053(18) 0.80425(19) 0.27564(16) 0.0367(6) Uani 1 1 d .
H7A H 0.6264 0.8699 0.2733 0.044 Uiso 1 1 calc R
H7B H 0.6137 0.7727 0.3347 0.044 Uiso 1 1 calc R
C8 C 0.47948(16) 0.82727(18) 0.26860(14) 0.0305(5) Uani 1 1 d .
H8A H 0.4714 0.8872 0.3069 0.037 Uiso 1 1 calc R
H8B H 0.4474 0.7680 0.2933 0.037 Uiso 1 1 calc R
C9 C 0.44159(16) 0.57673(17) 0.05662(16) 0.0311(5) Uani 1 1 d .
H9A H 0.4467 0.5813 -0.0071 0.047 Uiso 1 1 calc R
H9B H 0.4021 0.5165 0.0670 0.047 Uiso 1 1 calc R
H9C H 0.5080 0.5704 0.0915 0.047 Uiso 1 1 calc R
C10 C 0.20528(13) 0.77202(14) 0.04128(12) 0.0157(4) Uani 1 1 d .
C11 C 0.10457(13) 0.78025(15) 0.04862(13) 0.0199(4) Uani 1 1 d .
H11 H 0.0764 0.7359 0.0876 0.024 Uiso 1 1 calc R
C12 C 0.04637(14) 0.85310(16) -0.00110(14) 0.0228(4) Uani 1 1 d .
H12 H -0.0217 0.8592 0.0042 0.027 Uiso 1 1 calc R
C13 C 0.08736(15) 0.91727(16) -0.05868(13) 0.0235(4) Uani 1 1 d .
H13 H 0.0470 0.9666 -0.0932 0.028 Uiso 1 1 calc R
C14 C 0.18723(15) 0.90974(16) -0.06608(13) 0.0223(4) Uani 1 1 d .
H14 H 0.2151 0.9544 -0.1051 0.027 Uiso 1 1 calc R
C15 C 0.24616(14) 0.83695(15) -0.01649(13) 0.0187(4) Uani 1 1 d .
H15 H 0.3143 0.8313 -0.0219 0.022 Uiso 1 1 calc R
C16 C 0.26176(13) 0.65730(15) 0.21184(12) 0.0163(4) Uani 1 1 d .
C17 C 0.21512(13) 0.73093(16) 0.25732(13) 0.0204(4) Uani 1 1 d .
H17 H 0.1820 0.7873 0.2261 0.025 Uiso 1 1 calc R
C18 C 0.21763(15) 0.72085(18) 0.34902(14) 0.0290(5) Uani 1 1 d .
H18 H 0.1862 0.7708 0.3806 0.035 Uiso 1 1 calc R
C19 C 0.26554(15) 0.63865(19) 0.39488(14) 0.0301(5) Uani 1 1 d .
H19 H 0.2669 0.6326 0.4576 0.036 Uiso 1 1 calc R
C20 C 0.31141(15) 0.56523(18) 0.34950(14) 0.0276(5) Uani 1 1 d .
H20 H 0.3437 0.5086 0.3810 0.033 Uiso 1 1 calc R
C21 C 0.31026(14) 0.57425(16) 0.25833(13) 0.0220(4) Uani 1 1 d .
H21 H 0.3423 0.5242 0.2273 0.026 Uiso 1 1 calc R
C22 C 0.21961(13) 0.55436(15) 0.03731(13) 0.0179(4) Uani 1 1 d .
C23 C 0.16418(16) 0.48372(17) 0.07675(15) 0.0302(5) Uani 1 1 d .
H23 H 0.1539 0.4927 0.1369 0.036 Uiso 1 1 calc R
C24 C 0.12387(19) 0.39978(19) 0.02767(16) 0.0394(6) Uani 1 1 d .
H24 H 0.0849 0.3518 0.0542 0.047 Uiso 1 1 calc R
C25 C 0.13984(19) 0.38541(18) -0.05912(16) 0.0367(6) Uani 1 1 d .
H25 H 0.1138 0.3265 -0.0915 0.044 Uiso 1 1 calc R
C26 C 0.19369(18) 0.45673(19) -0.09894(15) 0.0347(5) Uani 1 1 d .
H26 H 0.2038 0.4474 -0.1591 0.042 Uiso 1 1 calc R
C27 C 0.23291(16) 0.54162(17) -0.05156(14) 0.0281(5) Uani 1 1 d .
H27 H 0.2689 0.5912 -0.0794 0.034 Uiso 1 1 calc R
C28 C 0.43406(15) 0.74720(18) -0.19805(14) 0.0295(5) Uani 1 1 d .
N1 N 0.39265(11) 0.67139(12) 0.08473(11) 0.0170(3) Uani 1 1 d .
O1 O 0.37037(14) 0.56220(14) -0.20602(12) 0.0492(5) Uani 1 1 d .
O2 O 0.52955(12) 0.59745(13) -0.25118(14) 0.0480(5) Uani 1 1 d .
O3 O 0.37915(13) 0.65084(12) -0.34510(10) 0.0388(4) Uani 1 1 d .
B1 B 0.45419(16) 0.75812(18) 0.11554(15) 0.0184(5) Uani 1 1 d .
F1 F 0.48377(11) 0.81702(10) -0.23813(10) 0.0443(4) Uani 1 1 d .
F2 F 0.34468(10) 0.78684(13) -0.19498(11) 0.0572(5) Uani 1 1 d .
F3 F 0.47993(11) 0.73917(14) -0.11389(9) 0.0541(4) Uani 1 1 d .
P1 P 0.27307(3) 0.66581(4) 0.09559(3) 0.01459(12) Uani 1 1 d .
S1 S 0.42738(4) 0.62488(4) -0.25648(4) 0.02486(14) Uani 1 1 d .

loop_
_atom_site_aniso_label
_atom_site_aniso_U_11
_atom_site_aniso_U_22
_atom_site_aniso_U_33
_atom_site_aniso_U_23
_atom_site_aniso_U_13
_atom_site_aniso_U_12
C1 0.0196(9) 0.0220(11) 0.0247(11) -0.0032(9) 0.0040(8) -0.0021(8)
C2 0.0283(11) 0.0199(11) 0.0336(13) -0.0029(10) 0.0026(9) -0.0035(9)
C3 0.0308(11) 0.0273(12) 0.0263(12) 0.0018(10) 0.0018(9) -0.0098(9)
C4 0.0259(11) 0.0399(14) 0.0306(13) -0.0006(10) 0.0079(9) -0.0109(10)
C5 0.0195(10) 0.0284(12) 0.0288(12) -0.0043(9) 0.0060(9) 0.0016(9)
C6 0.0260(11) 0.0434(15) 0.0429(15) 0.0043(12) -0.0042(10) 0.0064(10)
C7 0.0424(14) 0.0348(14) 0.0288(13) 0.0061(11) -0.0079(10) -0.0018(11)
C8 0.0394(12) 0.0343(13) 0.0182(11) -0.0039(10) 0.0063(9) -0.0085(10)
C9 0.0291(11) 0.0240(12) 0.0413(14) -0.0039(10) 0.0093(10) 0.0052(9)
C10 0.0178(9) 0.0126(10) 0.0161(10) 0.0000(8) 0.0004(7) 0.0015(7)
C11 0.0198(9) 0.0202(11) 0.0201(10) 0.0025(8) 0.0038(8) 0.0004(8)
C12 0.0180(9) 0.0240(11) 0.0254(11) -0.0020(9) 0.0003(8) 0.0038(8)
C13 0.0276(10) 0.0193(11) 0.0216(11) 0.0013(9) -0.0023(8) 0.0066(9)
C14 0.0287(10) 0.0189(11) 0.0188(10) 0.0032(8) 0.0019(8) -0.0016(8)
C15 0.0185(9) 0.0190(10) 0.0183(10) -0.0006(8) 0.0023(7) -0.0008(8)
C16 0.0143(8) 0.0175(10) 0.0167(10) -0.0006(8) 0.0013(7) -0.0021(7)
C17 0.0177(9) 0.0228(11) 0.0210(10) -0.0017(8) 0.0038(8) 0.0021(8)
C18 0.0246(10) 0.0412(14) 0.0227(11) -0.0067(10) 0.0080(9) 0.0025(10)
C19 0.0244(10) 0.0488(15) 0.0174(11) 0.0033(10) 0.0039(8) -0.0070(10)
C20 0.0247(10) 0.0343(13) 0.0224(11) 0.0096(10) -0.0010(9) -0.0007(9)
C21 0.0218(9) 0.0218(11) 0.0220(11) 0.0023(9) 0.0024(8) 0.0031(8)
C22 0.0194(9) 0.0155(10) 0.0184(10) -0.0007(8) 0.0016(7) 0.0012(7)
C23 0.0409(12) 0.0298(13) 0.0215(11) -0.0050(9) 0.0103(10) -0.0151(10)
C24 0.0576(16) 0.0321(14) 0.0297(13) -0.0040(11) 0.0103(11) -0.0235(12)
C25 0.0544(15) 0.0247(13) 0.0293(13) -0.0073(10) 0.0013(11) -0.0126(11)
C26 0.0488(14) 0.0350(14) 0.0204(11) -0.0098(10) 0.0055(10) -0.0093(11)
C27 0.0359(12) 0.0286(12) 0.0203(11) -0.0016(9) 0.0057(9) -0.0084(10)
C28 0.0243(10) 0.0381(14) 0.0252(12) -0.0089(10) 0.0006(9) 0.0038(10)
N1 0.0154(7) 0.0157(8) 0.0202(8) -0.0011(7) 0.0042(6) 0.0028(6)
O1 0.0546(11) 0.0429(11) 0.0551(12) 0.0098(9) 0.0244(9) -0.0143(9)
O2 0.0315(9) 0.0317(10) 0.0827(14) 0.0007(9) 0.0155(9) 0.0126(8)
O3 0.0592(11) 0.0307(9) 0.0244(9) -0.0070(7) 0.0003(8) 0.0001(8)
B1 0.0188(10) 0.0209(12) 0.0151(11) 0.0039(9) 0.0013(8) 0.0019(9)
F1 0.0520(9) 0.0260(8) 0.0527(9) -0.0047(7) 0.0015(7) -0.0076(6)
F2 0.0304(7) 0.0677(11) 0.0711(11) -0.0414(9) 0.0004(7) 0.0156(7)
F3 0.0559(9) 0.0772(12) 0.0238(8) -0.0085(8) -0.0107(7) -0.0028(8)
P1 0.0146(2) 0.0135(2) 0.0159(2) 0.0004(2) 0.00288(18) 0.00043(18)
S1 0.0275(3) 0.0194(3) 0.0296(3) 0.0016(2) 0.0105(2) 0.0011(2)

loop_
_atom_type_symbol
_atom_type_description
_atom_type_scat_dispersion_real
_atom_type_scat_dispersion_imag
_atom_type_scat_source
C C 0.0033 0.0016 'International Tables Vol C Tables 4.2.6.8 and 6.1.1.4'
H H 0.0000 0.0000 'International Tables Vol C Tables 4.2.6.8 and 6.1.1.4'
N N 0.0061 0.0033 'International Tables Vol C Tables 4.2.6.8 and 6.1.1.4'
O O 0.0106 0.0060 'International Tables Vol C Tables 4.2.6.8 and 6.1.1.4'
B B 0.0013 0.0007 'International Tables Vol C Tables 4.2.6.8 and 6.1.1.4'
F F 0.0171 0.0103 'International Tables Vol C Tables 4.2.6.8 and 6.1.1.4'
P P 0.1023 0.0942 'International Tables Vol C Tables 4.2.6.8 and 6.1.1.4'
S S 0.1246 0.1234 'International Tables Vol C Tables 4.2.6.8 and 6.1.1.4'

loop_
_geom_angle_atom_site_label_1
_geom_angle_atom_site_label_2
_geom_angle_atom_site_label_3
_geom_angle
C2 C1 C8 113.19(17)
C2 C1 B1 110.66(16)
C8 C1 B1 103.52(17)
C2 C1 H1 109.8
C8 C1 H1 109.8
B1 C1 H1 109.8
C3 C2 C1 114.95(18)
C3 C2 H2A 108.5
C1 C2 H2A 108.5
C3 C2 H2B 108.5
C1 C2 H2B 108.5
H2A C2 H2B 107.5
C2 C3 C4 114.39(17)
C2 C3 H3A 108.7
C4 C3 H3A 108.7
C2 C3 H3B 108.7
C4 C3 H3B 108.7
H3A C3 H3B 107.6
C3 C4 C5 116.11(17)
C3 C4 H4A 108.3
C5 C4 H4A 108.3
C3 C4 H4B 108.3
C5 C4 H4B 108.3
H4A C4 H4B 107.4
C6 C5 C4 114.01(19)
C6 C5 B1 103.25(17)
C4 C5 B1 111.59(17)
C6 C5 H5 109.3
C4 C5 H5 109.3
B1 C5 H5 109.3
C7 C6 C5 113.93(19)
C7 C6 H6A 108.8
C5 C6 H6A 108.8
C7 C6 H6B 108.8
C5 C6 H6B 108.8
H6A C6 H6B 107.7
C6 C7 C8 114.90(19)
C6 C7 H7A 108.5
C8 C7 H7A 108.5
C6 C7 H7B 108.5
C8 C7 H7B 108.5
H7A C7 H7B 107.5
C7 C8 C1 116.23(17)
C7 C8 H8A 108.2
C1 C8 H8A 108.2
C7 C8 H8B 108.2
C1 C8 H8B 108.2
H8A C8 H8B 107.4
N1 C9 H9A 109.5
N1 C9 H9B 109.5
H9A C9 H9B 109.5
N1 C9 H9C 109.5
H9A C9 H9C 109.5
H9B C9 H9C 109.5
C15 C10 C11 119.82(17)
C15 C10 P1 121.82(14)
C11 C10 P1 117.80(14)
C12 C11 C10 119.85(18)
C12 C11 H11 120.1
C10 C11 H11 120.1
C11 C12 C13 120.08(18)
C11 C12 H12 120.0
C13 C12 H12 120.0
C12 C13 C14 120.37(19)
C12 C13 H13 119.8
C14 C13 H13 119.8
C15 C14 C13 119.95(18)
C15 C14 H14 120.0
C13 C14 H14 120.0
C14 C15 C10 119.93(17)
C14 C15 H15 120.0
C10 C15 H15 120.0
C17 C16 C21 120.13(18)
C17 C16 P1 123.95(15)
C21 C16 P1 115.74(14)
C18 C17 C16 119.13(19)
C18 C17 H17 120.4
C16 C17 H17 120.4
C19 C18 C17 120.7(2)
C19 C18 H18 119.7
C17 C18 H18 119.7
C20 C19 C18 120.13(19)
C20 C19 H19 119.9
C18 C19 H19 119.9
C21 C20 C19 120.1(2)
C21 C20 H20 120.0
C19 C20 H20 120.0
C20 C21 C16 119.87(19)
C20 C21 H21 120.1
C16 C21 H21 120.1
C23 C22 C27 119.89(19)
C23 C22 P1 122.31(15)
C27 C22 P1 117.77(15)
C22 C23 C24 119.46(19)
C22 C23 H23 120.3
C24 C23 H23 120.3
C25 C24 C23 120.6(2)
C25 C24 H24 119.7
C23 C24 H24 119.7
C24 C25 C26 119.9(2)
C24 C25 H25 120.0
C26 C25 H25 120.0
C27 C26 C25 120.2(2)
C27 C26 H26 119.9
C25 C26 H26 119.9
C26 C27 C22 119.9(2)
C26 C27 H27 120.1
C22 C27 H27 120.1
F3 C28 F2 107.10(17)
F3 C28 F1 106.88(18)
F2 C28 F1 106.56(19)
F3 C28 S1 112.10(17)
F2 C28 S1 112.32(15)
F1 C28 S1 111.53(14)
B1 N1 C9 118.31(16)
B1 N1 P1 122.19(13)
C9 N1 P1 118.67(13)
N1 B1 C5 122.24(18)
N1 B1 C1 125.37(17)
C5 B1 C1 111.69(17)
N1 P1 C10 111.42(8)
N1 P1 C16 109.55(8)
C10 P1 C16 112.34(9)
N1 P1 C22 108.46(8)
C10 P1 C22 104.96(9)
C16 P1 C22 109.96(9)
O1 S1 O2 115.82(11)
O1 S1 O3 115.06(11)
O2 S1 O3 114.33(11)
O1 S1 C28 103.40(11)
O2 S1 C28 102.54(10)
O3 S1 C28 103.17(10)

loop_
_geom_bond_atom_site_label_1
_geom_bond_atom_site_label_2
_geom_bond_distance
C1 C2 1.539(3)
C1 C8 1.559(3)
C1 B1 1.573(3)
C1 H1 1.0000
C2 C3 1.528(3)
C2 H2A 0.9900
C2 H2B 0.9900
C3 C4 1.530(3)
C3 H3A 0.9900
C3 H3B 0.9900
C4 C5 1.548(3)
C4 H4A 0.9900
C4 H4B 0.9900
C5 C6 1.544(3)
C5 B1 1.569(3)
C5 H5 1.0000
C6 C7 1.516(3)
C6 H6A 0.9900
C6 H6B 0.9900
C7 C8 1.535(3)
C7 H7A 0.9900
C7 H7B 0.9900
C8 H8A 0.9900
C8 H8B 0.9900
C9 N1 1.497(2)
C9 H9A 0.9800
C9 H9B 0.9800
C9 H9C 0.9800
C10 C15 1.395(3)
C10 C11 1.403(2)
C10 P1 1.7934(19)
C11 C12 1.384(3)
C11 H11 0.9500
C12 C13 1.388(3)
C12 H12 0.9500
C13 C14 1.391(3)
C13 H13 0.9500
C14 C15 1.388(3)
C14 H14 0.9500
C15 H15 0.9500
C16 C17 1.393(3)
C16 C21 1.401(3)
C16 P1 1.7941(19)
C17 C18 1.390(3)
C17 H17 0.9500
C18 C19 1.385(3)
C18 H18 0.9500
C19 C20 1.384(3)
C19 H19 0.9500
C20 C21 1.383(3)
C20 H20 0.9500
C21 H21 0.9500
C22 C23 1.386(3)
C22 C27 1.395(3)
C22 P1 1.796(2)
C23 C24 1.388(3)
C23 H23 0.9500
C24 C25 1.378(3)
C24 H24 0.9500
C25 C26 1.382(3)
C25 H25 0.9500
C26 C27 1.381(3)
C26 H26 0.9500
C27 H27 0.9500
C28 F3 1.334(3)
C28 F2 1.334(2)
C28 F1 1.337(3)
C28 S1 1.819(2)
N1 B1 1.443(3)
N1 P1 1.6701(15)
O1 S1 1.4298(16)
O2 S1 1.4321(16)
O3 S1 1.4402(17)

loop_
_geom_torsion_atom_site_label_1
_geom_torsion_atom_site_label_2
_geom_torsion_atom_site_label_3
_geom_torsion_atom_site_label_4
_geom_torsion
C8 C1 C2 C3 63.7(2)
B1 C1 C2 C3 -51.9(2)
C1 C2 C3 C4 45.3(3)
C2 C3 C4 C5 -42.3(3)
C3 C4 C5 C6 -70.5(2)
C3 C4 C5 B1 46.0(3)
C4 C5 C6 C7 64.1(2)
B1 C5 C6 C7 -57.2(2)
C5 C6 C7 C8 46.0(3)
C6 C7 C8 C1 -42.5(3)
C2 C1 C8 C7 -70.0(2)
B1 C1 C8 C7 49.8(2)
C15 C10 C11 C12 -0.3(3)
P1 C10 C11 C12 -171.92(15)
C10 C11 C12 C13 0.6(3)
C11 C12 C13 C14 -0.8(3)
C12 C13 C14 C15 0.7(3)
C13 C14 C15 C10 -0.5(3)
C11 C10 C15 C14 0.3(3)
P1 C10 C15 C14 171.56(15)
C21 C16 C17 C18 0.1(3)
P1 C16 C17 C18 -174.79(15)
C16 C17 C18 C19 -0.2(3)
C17 C18 C19 C20 -0.2(3)
C18 C19 C20 C21 0.6(3)
C19 C20 C21 C16 -0.6(3)
C17 C16 C21 C20 0.3(3)
P1 C16 C21 C20 175.59(15)
C27 C22 C23 C24 1.2(3)
P1 C22 C23 C24 179.22(18)
C22 C23 C24 C25 1.0(4)
C23 C24 C25 C26 -2.1(4)
C24 C25 C26 C27 1.0(4)
C25 C26 C27 C22 1.2(4)
C23 C22 C27 C26 -2.3(3)
P1 C22 C27 C26 179.58(18)
C9 N1 B1 C5 8.5(3)
P1 N1 B1 C5 177.98(15)
C9 N1 B1 C1 -161.12(19)
P1 N1 B1 C1 8.3(3)
C6 C5 B1 N1 -100.4(2)
C4 C5 B1 N1 136.7(2)
C6 C5 B1 C1 70.5(2)
C4 C5 B1 C1 -52.4(2)
C2 C1 B1 N1 -134.0(2)
C8 C1 B1 N1 104.4(2)
C2 C1 B1 C5 55.4(2)
C8 C1 B1 C5 -66.2(2)
B1 N1 P1 C10 57.95(17)
C9 N1 P1 C10 -132.63(15)
B1 N1 P1 C16 -66.98(17)
C9 N1 P1 C16 102.44(16)
B1 N1 P1 C22 172.99(15)
C9 N1 P1 C22 -17.59(17)
C15 C10 P1 N1 11.70(19)
C11 C10 P1 N1 -176.91(15)
C15 C10 P1 C16 135.05(16)
C11 C10 P1 C16 -53.56(18)
C15 C10 P1 C22 -105.49(17)
C11 C10 P1 C22 65.90(17)
C17 C16 P1 N1 117.62(16)
C21 C16 P1 N1 -57.49(16)
C17 C16 P1 C10 -6.77(19)
C21 C16 P1 C10 178.11(14)
C17 C16 P1 C22 -123.27(16)
C21 C16 P1 C22 61.62(16)
C23 C22 P1 N1 129.65(18)
C27 C22 P1 N1 -52.24(18)
C23 C22 P1 C10 -111.16(18)
C27 C22 P1 C10 66.95(17)
C23 C22 P1 C16 9.9(2)
C27 C22 P1 C16 -172.01(16)
F3 C28 S1 O1 61.65(17)
F2 C28 S1 O1 -58.99(19)
F1 C28 S1 O1 -178.54(15)
F3 C28 S1 O2 -59.12(17)
F2 C28 S1 O2 -179.77(17)
F1 C28 S1 O2 60.69(18)
F3 C28 S1 O3 -178.17(15)
F2 C28 S1 O3 61.19(19)
F1 C28 S1 O3 -58.35(17)
